data_7010917
loop_
_publ_author_name
'An, Jin'
'Chen, Zhi-Da'
'Zhang, Xi-Xiang'
'Raubenheimer, Helgard G.'
'Esterhuysen, Catharine'
'Gao, Song'
'Xu, Guang-Xian'

_publ_section_title
;
 Synthesis, X-ray characterization and single molecule magnetic
 behaviour of [Mn12O12(O2CCH2X)16(H2O)4]&#x00B7;mCH2Cl2&#x00B7;nH2O (1:
 X = Cl, m&#x00A0;= 2, n&#x00A0;= 6; 2: X = Br, m&#x00A0;= 4,
 n&#x00A0;= 0)
;
_journal_issue 22
_journal_name_full 'Journal of the Chemical Society, Dalton Transactions'
_journal_page_first 3352
_journal_paper_doi 10.1039/b105258f
_journal_year 2001
_chemical_formula_moiety 'C32 H32 Cl16 Mn12 O48, 6(H2 O1), 2(C1 H2 Cl2)'
_chemical_formula_sum 'C34 H48 Cl20 Mn12 O54'
_chemical_formula_weight 2689.015
_chemical_name_systematic
;
dodecakis(\m^3^-Oxo)-hexadecakis(\m^2^-chloro/bromoacetato)-tetra-aqua-
tetra-manganese(iv)-octa-manganese(iii) hexahydrate di-dichloromethane 
solvate
;
_space_group_IT_number 15
_symmetry_cell_setting monoclinic
_symmetry_space_group_name_Hall '-C 2yc'
_symmetry_space_group_name_H-M 'C 1 2/c 1'
_atom_sites_solution_hydrogens geom
_atom_sites_solution_primary direct
_atom_sites_solution_secondary difmap
_audit_creation_method SHELXL-97
_cell_angle_alpha 90.00
_cell_angle_beta 94.255(2)
_cell_angle_gamma 90.00
_cell_formula_units_Z 4
_cell_length_a 25.132(2)
_cell_length_b 13.195(2)
_cell_length_c 26.068(2)
_cell_measurement_reflns_used 17900
_cell_measurement_temperature 173(2)
_cell_measurement_theta_max 25.0
_cell_measurement_theta_min 1.9
_cell_volume 8620.8(16)
_computing_cell_refinement 'DENZO-SMN (Otwinowski & Minor, 1997)'
_computing_data_collection 'COLLECT (Nonius, 1998)'
_computing_data_reduction 'DENZO-SMN (Otwinowski & Minor, 1997)'
_computing_molecular_graphics 'ORTEP-III for Windows (Farrugia,1997)'
_computing_publication_material 'WINGX (Farrugia, 1999)'
_computing_structure_refinement 'SHELXL-97 (Sheldrick, 1997)'
_computing_structure_solution 'SHELXS-97 (Sheldrick, 1990)'
_diffrn_ambient_temperature 293(2)
_diffrn_measurement_device_type 'Nonius Kappa CCD'
_diffrn_measurement_method '\f and \w scans to fill Ewald sphere'
_diffrn_radiation_monochromator graphite
_diffrn_radiation_source 'fine-focus sealed tube'
_diffrn_radiation_type MoK\a
_diffrn_radiation_wavelength 0.71073
_diffrn_reflns_av_R_equivalents 0.0495
_diffrn_reflns_av_sigmaI/netI 0.0532
_diffrn_reflns_limit_h_max 29
_diffrn_reflns_limit_h_min -32
_diffrn_reflns_limit_k_max 15
_diffrn_reflns_limit_k_min -15
_diffrn_reflns_limit_l_max 32
_diffrn_reflns_limit_l_min -33
_diffrn_reflns_number 17900
_diffrn_reflns_theta_full 25.00
_diffrn_reflns_theta_max 26.0
_diffrn_reflns_theta_min 1.89
_exptl_absorpt_coefficient_mu 2.412
_exptl_absorpt_correction_T_max 0.55
_exptl_absorpt_correction_T_min 0.49
_exptl_absorpt_correction_type empirical
_exptl_absorpt_process_details 'Scalepack (Otwinowski & Minor, 1997)'
_exptl_crystal_colour black
_exptl_crystal_density_diffrn 2.072
_exptl_crystal_density_method 'not measured'
_exptl_crystal_description prism
_exptl_crystal_F_000 5296
_exptl_crystal_size_max 0.3
_exptl_crystal_size_mid 0.25
_exptl_crystal_size_min 0.25
_refine_diff_density_max 1.430
_refine_diff_density_min -1.451
_refine_diff_density_rms 0.243
_refine_ls_extinction_method none
_refine_ls_goodness_of_fit_ref 1.029
_refine_ls_hydrogen_treatment constr
_refine_ls_matrix_type full
_refine_ls_number_parameters 678
_refine_ls_number_reflns 8453
_refine_ls_number_restraints 25
_refine_ls_restrained_S_all 1.053
_refine_ls_R_factor_all 0.0779
_refine_ls_R_factor_gt 0.0573
_refine_ls_shift/su_max 0.001
_refine_ls_shift/su_mean 0.000
_refine_ls_structure_factor_coef Fsqd
_refine_ls_weighting_details 'w=1/[\s^2^(Fo^2^)+(0.0957P)^2^+82.1460P] where P=(Fo^2^+2Fc^2^)/3'
_refine_ls_weighting_scheme calc
_refine_ls_wR_factor_gt 0.1603
_refine_ls_wR_factor_ref 0.1734
_reflns_number_gt 6772
_reflns_number_total 8453
_reflns_threshold_expression >2sigma(I)
_cod_data_source_file b105258f.txt
_cod_data_source_block 1
_cod_depositor_comments
;
The following automatic conversions were performed:
'_symmetry_cell_setting' value 'Monoclinic' changed to 'monoclinic'
according to '/home/saulius/struct/CIF-dictionaries/cif_core.dic'
dictionary named 'cif_core.dic' version 2.4.1 from 2010-06-29.

Automatic conversion script
Id: cif_fix_enum 1527 2010-12-29 10:47:43Z saulius 
;
_cod_original_sg_symbol_H-M 'C 2/c'
_cod_database_code 7010917

loop_
_symmetry_equiv_pos_as_xyz
'x, y, z'
'-x, y, -z+1/2'
'x+1/2, y+1/2, z'
'-x+1/2, y+1/2, -z+1/2'
'-x, -y, -z'
'x, -y, z-1/2'
'-x+1/2, -y+1/2, -z'
'x+1/2, -y+1/2, z-1/2'

loop_
_atom_site_label
_atom_site_type_symbol
_atom_site_fract_x
_atom_site_fract_y
_atom_site_fract_z
_atom_site_U_iso_or_equiv
_atom_site_adp_type
_atom_site_occupancy
_atom_site_symmetry_multiplicity
_atom_site_calc_flag
_atom_site_refinement_flags
_atom_site_disorder_assembly
_atom_site_disorder_group
Mn1 Mn 0.02850(3) 0.71201(6) 0.20242(3) 0.01680(19) Uani 1 1 d . . .
Mn2 Mn -0.05153(3) 0.56924(6) 0.21879(3) 0.01624(19) Uani 1 1 d . . .
Mn3 Mn 0.08743(3) 0.70591(6) 0.11690(3) 0.0211(2) Uani 1 1 d . A .
Mn4 Mn -0.14539(3) 0.57381(7) 0.15551(3) 0.0217(2) Uani 1 1 d . A .
Mn5 Mn -0.16322(3) 0.66708(7) 0.27169(3) 0.0230(2) Uani 1 1 d . . .
Mn6 Mn -0.03455(3) 0.61015(6) 0.09099(3) 0.0197(2) Uani 1 1 d . A .
Cl1A Cl -0.14587(11) 0.19061(18) 0.19735(11) 0.0623(7) Uani 0.83 1 d PD A 1
Cl1B Cl -0.054(2) 0.227(3) 0.2591(16) 0.37(5) Uani 0.17 1 d PD . 2
Cl2A Cl -0.23224(17) 0.4907(6) -0.0040(2) 0.0681(17) Uani 0.55 1 d PD B 3
Cl2B Cl -0.2214(5) 0.5382(10) -0.0215(5) 0.154(6) Uani 0.45 1 d PD B 4
Cl3A Cl 0.0992(3) 0.7572(8) -0.0619(4) 0.0376(15) Uani 0.57 1 d PD C 5
Cl3B Cl 0.0941(6) 0.7717(14) -0.0615(7) 0.092(6) Uani 0.43 1 d PD C 6
Cl4A Cl 0.2418(4) 0.7993(10) 0.0427(2) 0.128(4) Uani 0.444 1 d PD D 7
Cl4B Cl 0.2219(8) 0.8884(16) 0.0633(7) 0.084(6) Uani 0.133 1 d PD D 8
Cl4C Cl 0.2816(4) 0.6739(8) 0.0908(5) 0.071(3) Uani 0.260 1 d PD D 9
Cl4D Cl 0.2696(7) 0.7219(15) 0.0642(8) 0.068(5) Uani 0.163 1 d PD D 10
Cl5A Cl -0.02527(17) 1.0438(3) 0.1322(2) 0.0711(13) Uani 0.53 1 d PD E 11
Cl5B Cl 0.0089(9) 1.0689(12) 0.2110(7) 0.063(6) Uani 0.19 1 d PD . 12
Cl5C Cl 0.0367(11) 1.069(2) 0.2194(9) 0.053(7) Uani 0.11 1 d PD E 13
Cl5D Cl -0.0164(9) 1.057(3) 0.1937(11) 0.050(8) Uani 0.10 1 d PD E 14
Cl5E Cl 0.0537(9) 1.1055(15) 0.1203(8) 0.039(5) Uani 0.07 1 d PD E 15
Cl6 Cl 0.04809(12) 0.28294(17) 0.15282(10) 0.0770(8) Uani 1 1 d . . .
Cl7A Cl -0.32964(10) 0.5203(3) 0.13102(12) 0.0650(10) Uani 0.664 1 d PD F 16
Cl7B Cl -0.3338(5) 0.4782(11) 0.2098(6) 0.084(4) Uani 0.203 1 d PD F 17
Cl7C Cl -0.3480(8) 0.574(3) 0.2368(10) 0.119(10) Uani 0.133 1 d PD F 18
Cl8A Cl -0.1557(3) 0.9385(7) 0.0954(3) 0.0535(15) Uani 0.59 1 d PD G 19
Cl8B Cl -0.1351(6) 0.9481(11) 0.1016(5) 0.116(6) Uani 0.41 1 d PD G 20
C1 C -0.0948(2) 0.3734(4) 0.1959(2) 0.0243(12) Uani 1 1 d . A .
C2 C -0.0869(3) 0.2609(5) 0.2020(3) 0.0398(16) Uani 1 1 d D . .
C3 C -0.1352(2) 0.5206(5) 0.0475(2) 0.0262(12) Uani 1 1 d . A .
C4 C -0.1630(2) 0.4724(6) 0.0001(3) 0.0448(18) Uani 1 1 d D . .
C5 C 0.0366(2) 0.6905(4) 0.0134(2) 0.0247(12) Uani 1 1 d . A .
C6 C 0.0359(2) 0.7131(5) -0.0435(2) 0.0339(14) Uani 1 1 d D . .
C7 C 0.2014(2) 0.7553(5) 0.1345(2) 0.0296(13) Uani 1 1 d . . .
C8 C 0.2493(3) 0.7961(6) 0.1095(3) 0.053(2) Uani 1 1 d D . .
C9 C 0.0452(2) 0.9057(5) 0.1588(3) 0.0319(14) Uani 1 1 d . A .
C10 C 0.0341(3) 1.0175(5) 0.1589(3) 0.058(2) Uani 1 1 d D . .
C11 C 0.0632(2) 0.4727(5) 0.1121(3) 0.0392(16) Uani 1 1 d . . .
C12A C 0.0871(6) 0.3663(11) 0.1086(12) 0.087(8) Uani 0.53 1 d P H 21
C12B C 0.0855(6) 0.3829(13) 0.1489(7) 0.039(4) Uani 0.47 1 d P H 22
C13 C -0.2490(2) 0.5859(6) 0.1976(3) 0.0447(18) Uani 1 1 d . A .
C14 C -0.3075(3) 0.5693(11) 0.1896(4) 0.098(5) Uani 1 1 d D . .
C15 C -0.1573(2) 0.8082(5) 0.1780(2) 0.0330(14) Uani 1 1 d . A .
C16 C -0.1533(5) 0.9201(6) 0.1630(3) 0.067(3) Uani 1 1 d D . .
O1 O -0.22046(15) 0.5559(4) 0.16277(16) 0.0359(11) Uani 1 1 d . . .
O2 O -0.16288(15) 0.5507(3) 0.08267(15) 0.0296(9) Uani 1 1 d . . .
O3 O -0.13468(16) 0.4076(3) 0.17054(16) 0.0296(9) Uani 1 1 d . . .
O4 O -0.07134(13) 0.5787(3) 0.14872(14) 0.0193(8) Uani 1 1 d . . .
O5 O -0.12526(14) 0.5854(3) 0.22730(14) 0.0210(8) Uani 1 1 d . . .
O6 O -0.15198(16) 0.7392(3) 0.14619(16) 0.0296(9) Uani 1 1 d . . .
O7 O -0.08482(15) 0.5238(3) 0.04737(15) 0.0288(9) Uani 1 1 d . . .
O8 O -0.08580(16) 0.7354(3) 0.06826(16) 0.0336(10) Uani 1 1 d D . .
H81 H -0.0681 0.7876 0.0681 0.040 Uiso 1 1 calc RD A .
H82 H -0.1138 0.7627 0.0828 0.040 Uiso 1 1 d RD . .
O9 O 0.01484(13) 0.6943(3) 0.13114(14) 0.0195(8) Uani 1 1 d . . .
O10 O 0.01400(15) 0.4794(3) 0.10224(17) 0.0298(9) Uani 1 1 d . A .
O11 O -0.00325(16) 0.6412(3) 0.02601(15) 0.0314(10) Uani 1 1 d . . .
O12 O 0.02410(13) 0.5698(3) 0.21062(13) 0.0170(7) Uani 1 1 d . . .
O13 O -0.04262(13) 0.7118(3) 0.22358(13) 0.0171(7) Uani 1 1 d . . .
O14 O 0.02700(16) 0.8564(3) 0.19641(15) 0.0273(9) Uani 1 1 d . . .
O15 O 0.10007(14) 0.7029(3) 0.18878(14) 0.0194(8) Uani 1 1 d . . .
O16 O 0.07056(18) 0.8714(3) 0.12417(17) 0.0342(10) Uani 1 1 d . . .
O17 O 0.09702(15) 0.5424(3) 0.10989(16) 0.0271(9) Uani 1 1 d . A .
O18 O 0.16175(15) 0.7291(3) 0.10516(15) 0.0313(10) Uani 1 1 d . . .
O19 O 0.07436(16) 0.7217(3) 0.04311(15) 0.0296(9) Uani 1 1 d . . .
O20 O -0.16580(18) 0.7988(3) 0.22477(17) 0.0347(10) Uani 1 1 d . . .
O21 O -0.23415(16) 0.6312(4) 0.23768(17) 0.0417(12) Uani 1 1 d . . .
O22 O -0.20583(15) 0.7490(4) 0.31750(15) 0.0311(9) Uani 1 1 d . . .
O23 O -0.05645(15) 0.4246(3) 0.21866(14) 0.0229(8) Uani 1 1 d . . .
O24 O -0.18292(17) 0.5388(4) 0.32045(17) 0.0356(10) Uani 1 1 d . . .
O25 O 0.0354(4) 0.1167(7) -0.0136(5) 0.134(4) Uani 1 1 d . . .
O26 O 0.2193(3) 0.3825(5) 0.2432(2) 0.0723(19) Uani 1 1 d . . .
O27 O 0.0828(5) -0.0456(7) 0.0244(4) 0.090(4) Uani 0.732(16) 1 d P . .
O28 O 0.144(2) 0.094(2) 0.0378(11) 0.14(2) Uani 0.269(16) 1 d P . .
C17 C 0.2333(4) 0.2345(12) 0.0708(4) 0.105(5) Uani 1 1 d D . .
Cl9 Cl 0.17539(15) 0.2338(4) 0.02810(14) 0.1345(16) Uani 1 1 d D . .
Cl10 Cl 0.21860(10) 0.2885(3) 0.13039(11) 0.0951(10) Uani 1 1 d D . .

loop_
_atom_site_aniso_label
_atom_site_aniso_U_11
_atom_site_aniso_U_22
_atom_site_aniso_U_33
_atom_site_aniso_U_23
_atom_site_aniso_U_13
_atom_site_aniso_U_12
Mn1 0.0169(4) 0.0142(4) 0.0195(4) 0.0011(3) 0.0023(3) -0.0014(3)
Mn2 0.0150(4) 0.0152(4) 0.0185(4) -0.0002(3) 0.0014(3) -0.0010(3)
Mn3 0.0191(4) 0.0252(5) 0.0193(4) 0.0017(3) 0.0031(3) -0.0057(3)
Mn4 0.0150(4) 0.0294(5) 0.0205(4) -0.0017(3) 0.0011(3) -0.0022(3)
Mn5 0.0155(4) 0.0309(5) 0.0227(4) -0.0027(4) 0.0020(3) 0.0034(3)
Mn6 0.0172(4) 0.0230(4) 0.0189(4) 0.0003(3) 0.0017(3) -0.0032(3)
Cl1A 0.0652(15) 0.0351(12) 0.0860(19) 0.0121(12) 0.0016(13) -0.0311(11)
Cl1B 0.28(5) 0.11(3) 0.69(12) 0.10(5) -0.23(7) -0.08(3)
Cl2A 0.0253(16) 0.125(6) 0.051(3) -0.017(3) -0.0138(17) -0.001(2)
Cl2B 0.169(11) 0.158(12) 0.118(10) -0.054(7) -0.108(8) 0.077(9)
Cl3A 0.041(3) 0.051(3) 0.023(3) 0.007(2) 0.014(2) -0.012(2)
Cl3B 0.117(11) 0.123(12) 0.037(6) -0.009(7) 0.019(7) -0.076(9)
Cl4A 0.123(7) 0.219(12) 0.046(3) -0.015(5) 0.030(4) -0.115(8)
Cl4B 0.089(14) 0.115(17) 0.048(10) -0.008(11) 0.008(9) -0.046(13)
Cl4C 0.055(5) 0.075(7) 0.091(8) -0.012(6) 0.056(6) -0.011(5)
Cl4D 0.060(10) 0.075(12) 0.075(12) -0.024(9) 0.054(9) -0.028(8)
Cl5A 0.055(2) 0.045(2) 0.112(4) 0.010(2) -0.007(2) 0.0113(18)
Cl5B 0.084(16) 0.024(7) 0.085(14) 0.004(9) 0.036(13) 0.015(16)
Cl5C 0.073(18) 0.016(9) 0.073(14) -0.010(8) 0.014(14) 0.001(14)
Cl5D 0.054(15) 0.029(13) 0.074(18) 0.025(12) 0.038(13) 0.026(13)
Cl5E 0.041(12) 0.029(11) 0.046(13) -0.003(9) 0.008(10) -0.009(9)
Cl6 0.114(2) 0.0454(12) 0.0662(15) 0.0065(10) -0.0285(14) 0.0107(12)
Cl7A 0.0236(12) 0.116(3) 0.0538(17) -0.0329(18) -0.0056(11) -0.0220(15)
Cl7B 0.072(8) 0.087(9) 0.092(10) -0.010(8) 0.005(7) -0.009(7)
Cl7C 0.053(11) 0.15(3) 0.15(2) -0.03(2) 0.035(13) -0.015(13)
Cl8A 0.072(3) 0.047(3) 0.041(2) 0.0160(19) 0.000(2) 0.007(2)
Cl8B 0.213(17) 0.037(4) 0.113(10) 0.021(6) 0.105(10) 0.019(9)
C1 0.030(3) 0.020(3) 0.024(3) -0.002(2) 0.004(2) -0.008(2)
C2 0.055(4) 0.019(3) 0.044(4) 0.001(3) -0.005(3) -0.008(3)
C3 0.023(3) 0.031(3) 0.024(3) 0.001(2) 0.000(2) -0.005(2)
C4 0.024(3) 0.078(5) 0.032(4) -0.018(4) -0.003(3) -0.008(3)
C5 0.029(3) 0.027(3) 0.020(3) -0.001(2) 0.005(2) -0.002(2)
C6 0.036(3) 0.041(4) 0.025(3) 0.001(3) 0.003(2) -0.014(3)
C7 0.022(3) 0.034(3) 0.033(3) 0.006(3) 0.003(2) -0.008(2)
C8 0.030(3) 0.094(6) 0.034(4) 0.008(4) 0.009(3) -0.026(4)
C9 0.032(3) 0.020(3) 0.043(4) 0.005(3) 0.002(3) -0.003(2)
C10 0.073(6) 0.024(4) 0.077(6) 0.014(4) 0.021(5) 0.010(4)
C11 0.022(3) 0.022(3) 0.073(5) -0.008(3) 0.003(3) 0.002(2)
C12A 0.033(8) 0.015(7) 0.22(3) 0.012(11) 0.052(13) -0.002(6)
C12B 0.031(8) 0.041(9) 0.048(9) 0.014(8) 0.011(7) 0.014(6)
C13 0.019(3) 0.076(5) 0.039(4) -0.016(4) 0.001(3) -0.003(3)
C14 0.025(4) 0.197(14) 0.072(6) -0.057(8) 0.009(4) -0.029(6)
C15 0.033(3) 0.033(3) 0.033(3) 0.004(3) 0.001(3) 0.004(3)
C16 0.122(8) 0.035(4) 0.047(5) 0.009(4) 0.024(5) -0.002(5)
O1 0.0161(19) 0.061(3) 0.032(2) -0.006(2) 0.0079(16) -0.0108(19)
O2 0.0200(19) 0.047(3) 0.022(2) -0.0029(18) 0.0003(15) -0.0006(18)
O3 0.028(2) 0.026(2) 0.034(2) -0.0002(18) 0.0013(17) -0.0093(17)
O4 0.0154(17) 0.0216(19) 0.0209(19) 0.0008(15) 0.0012(14) -0.0016(14)
O5 0.0181(17) 0.026(2) 0.0193(19) -0.0013(15) 0.0016(14) -0.0017(15)
O6 0.030(2) 0.031(2) 0.029(2) 0.0033(19) 0.0033(17) 0.0056(18)
O7 0.0223(19) 0.040(2) 0.024(2) -0.0042(18) 0.0026(15) -0.0062(18)
O8 0.030(2) 0.034(2) 0.036(2) 0.0079(19) 0.0041(18) 0.0018(18)
O9 0.0160(17) 0.0236(19) 0.0193(18) 0.0004(15) 0.0044(14) -0.0042(14)
O10 0.025(2) 0.023(2) 0.041(2) -0.0075(18) 0.0038(17) -0.0014(16)
O11 0.030(2) 0.043(3) 0.021(2) -0.0034(18) 0.0037(16) -0.0104(19)
O12 0.0170(17) 0.0148(18) 0.0195(18) -0.0005(14) 0.0034(14) 0.0009(14)
O13 0.0172(17) 0.0161(18) 0.0181(18) 0.0001(14) 0.0017(14) 0.0006(14)
O14 0.033(2) 0.018(2) 0.031(2) 0.0023(17) 0.0068(17) -0.0013(16)
O15 0.0179(17) 0.0197(19) 0.0209(19) 0.0003(15) 0.0045(14) -0.0030(14)
O16 0.041(2) 0.026(2) 0.037(2) 0.0088(19) 0.011(2) -0.0068(19)
O17 0.0205(19) 0.024(2) 0.038(2) -0.0041(18) 0.0091(16) -0.0032(16)
O18 0.022(2) 0.047(3) 0.025(2) 0.0016(19) 0.0056(16) -0.0112(18)
O19 0.028(2) 0.042(3) 0.019(2) 0.0039(18) 0.0038(16) -0.0123(18)
O20 0.040(2) 0.034(2) 0.031(2) 0.0009(19) 0.0026(18) 0.0101(19)
O21 0.019(2) 0.074(4) 0.033(2) -0.019(2) 0.0014(17) 0.003(2)
O22 0.024(2) 0.045(3) 0.025(2) -0.0037(19) 0.0024(16) 0.0101(18)
O23 0.0248(19) 0.0179(19) 0.026(2) -0.0007(15) 0.0033(15) -0.0041(15)
O24 0.035(2) 0.039(3) 0.033(2) 0.000(2) 0.0064(18) -0.010(2)
O25 0.145(9) 0.089(6) 0.182(11) 0.010(6) 0.100(8) -0.005(6)
O26 0.095(5) 0.071(4) 0.052(4) 0.015(3) 0.012(3) 0.047(4)
O27 0.158(11) 0.062(6) 0.053(6) 0.011(4) 0.022(6) 0.022(6)
O28 0.29(5) 0.063(19) 0.057(18) 0.019(14) -0.03(2) -0.08(3)
C17 0.074(7) 0.166(13) 0.070(7) -0.031(8) -0.029(6) 0.042(8)
Cl9 0.098(2) 0.211(5) 0.087(2) -0.040(3) -0.0393(18) 0.035(3)
Cl10 0.0596(14) 0.137(3) 0.0852(18) -0.0393(18) -0.0161(13) 0.0419(16)

loop_
_atom_type_symbol
_atom_type_description
_atom_type_scat_dispersion_real
_atom_type_scat_dispersion_imag
_atom_type_scat_source
C C 0.0033 0.0016 'International Tables Vol C Tables 4.2.6.8 and 6.1.1.4'
H H 0.0000 0.0000 'International Tables Vol C Tables 4.2.6.8 and 6.1.1.4'
O O 0.0106 0.0060 'International Tables Vol C Tables 4.2.6.8 and 6.1.1.4'
Cl Cl 0.1484 0.1585 'International Tables Vol C Tables 4.2.6.8 and 6.1.1.4'
Mn Mn 0.3368 0.7283 'International Tables Vol C Tables 4.2.6.8 and 6.1.1.4'

loop_
_geom_angle_atom_site_label_1
_geom_angle_atom_site_label_2
_geom_angle_atom_site_label_3
_geom_angle
_geom_angle_site_symmetry_1
_geom_angle_site_symmetry_3
_geom_angle_publ_flag
O15 Mn1 O9 84.92(15) . . ?
O15 Mn1 O12 91.32(15) . . ?
O9 Mn1 O12 88.90(16) . . ?
O15 Mn1 O13 173.12(15) . . ?
O9 Mn1 O13 100.33(15) . . ?
O12 Mn1 O13 84.38(15) . . ?
O15 Mn1 O14 93.55(17) . . ?
O9 Mn1 O14 92.38(17) . . ?
O12 Mn1 O14 175.05(16) . . ?
O13 Mn1 O14 90.69(16) . . ?
O15 Mn1 O13 94.69(15) . 2 ?
O9 Mn1 O13 172.79(16) . 2 ?
O12 Mn1 O13 83.91(15) . 2 ?
O13 Mn1 O13 79.54(15) . 2 ?
O14 Mn1 O13 94.83(16) . 2 ?
O15 Mn1 Mn3 42.48(11) . . ?
O9 Mn1 Mn3 43.05(10) . . ?
O12 Mn1 Mn3 95.82(11) . . ?
O13 Mn1 Mn3 143.23(11) . . ?
O14 Mn1 Mn3 88.36(12) . . ?
O13 Mn1 Mn3 137.16(10) 2 . ?
O15 Mn1 Mn2 134.23(12) . . ?
O9 Mn1 Mn2 89.24(11) . . ?
O12 Mn1 Mn2 43.12(10) . . ?
O13 Mn1 Mn2 42.23(11) . . ?
O14 Mn1 Mn2 132.09(12) . . ?
O13 Mn1 Mn2 85.88(10) 2 . ?
Mn3 Mn1 Mn2 122.30(4) . . ?
O15 Mn1 Mn2 86.96(11) . 2 ?
O9 Mn1 Mn2 130.62(12) . 2 ?
O12 Mn1 Mn2 42.68(11) . 2 ?
O13 Mn1 Mn2 86.24(11) . 2 ?
O14 Mn1 Mn2 136.75(13) . 2 ?
O13 Mn1 Mn2 42.20(10) 2 2 ?
Mn3 Mn1 Mn2 118.35(4) . 2 ?
Mn2 Mn1 Mn2 63.35(3) . 2 ?
O15 Mn1 Mn1 134.04(12) . 2 ?
O9 Mn1 Mn1 139.98(11) . 2 ?
O12 Mn1 Mn1 82.48(11) . 2 ?
O13 Mn1 Mn1 40.09(10) . 2 ?
O14 Mn1 Mn1 93.50(12) . 2 ?
O13 Mn1 Mn1 39.45(10) 2 2 ?
Mn3 Mn1 Mn1 176.25(4) . 2 ?
Mn2 Mn1 Mn1 58.38(2) . 2 ?
Mn2 Mn1 Mn1 58.25(3) 2 2 ?
O4 Mn2 O5 85.10(15) . . ?
O4 Mn2 O13 91.14(16) . . ?
O5 Mn2 O13 89.56(15) . . ?
O4 Mn2 O23 93.01(16) . . ?
O5 Mn2 O23 92.80(16) . . ?
O13 Mn2 O23 175.39(16) . . ?
O4 Mn2 O12 173.16(15) . 2 ?
O5 Mn2 O12 99.93(15) . 2 ?
O13 Mn2 O12 84.30(15) . 2 ?
O23 Mn2 O12 91.39(16) . 2 ?
O4 Mn2 O12 94.90(15) . . ?
O5 Mn2 O12 173.30(16) . . ?
O13 Mn2 O12 83.74(15) . . ?
O23 Mn2 O12 93.89(16) . . ?
O12 Mn2 O12 79.56(16) 2 . ?
O4 Mn2 Mn4 42.44(11) . . ?
O5 Mn2 Mn4 43.29(11) . . ?
O13 Mn2 Mn4 96.22(11) . . ?
O23 Mn2 Mn4 88.20(12) . . ?
O12 Mn2 Mn4 143.08(11) 2 . ?
O12 Mn2 Mn4 137.31(11) . . ?
O4 Mn2 Mn1 87.05(11) . . ?
O5 Mn2 Mn1 131.24(12) . . ?
O13 Mn2 Mn1 42.56(10) . . ?
O23 Mn2 Mn1 135.67(12) . . ?
O12 Mn2 Mn1 86.14(10) 2 . ?
O12 Mn2 Mn1 42.14(11) . . ?
Mn4 Mn2 Mn1 118.75(4) . . ?
O4 Mn2 Mn1 134.16(12) . 2 ?
O5 Mn2 Mn1 89.38(11) . 2 ?
O13 Mn2 Mn1 43.26(11) . 2 ?
O23 Mn2 Mn1 132.75(12) . 2 ?
O12 Mn2 Mn1 42.02(11) 2 2 ?
O12 Mn2 Mn1 85.81(11) . 2 ?
Mn4 Mn2 Mn1 122.58(4) . 2 ?
Mn1 Mn2 Mn1 63.36(3) . 2 ?
O4 Mn2 Mn2 134.44(11) . 2 ?
O5 Mn2 Mn2 139.51(12) . 2 ?
O13 Mn2 Mn2 82.50(10) . 2 ?
O23 Mn2 Mn2 93.15(11) . 2 ?
O12 Mn2 Mn2 39.92(10) 2 2 ?
O12 Mn2 Mn2 39.64(10) . 2 ?
Mn4 Mn2 Mn2 176.73(4) . 2 ?
Mn1 Mn2 Mn2 58.39(2) . 2 ?
Mn1 Mn2 Mn2 58.26(2) 2 2 ?
O15 Mn3 O9 84.08(15) . . ?
O15 Mn3 O19 175.04(18) . . ?
O9 Mn3 O19 96.22(16) . . ?
O15 Mn3 O18 93.86(16) . . ?
O9 Mn3 O18 175.07(18) . . ?
O19 Mn3 O18 85.45(17) . . ?
O15 Mn3 O17 92.94(16) . . ?
O9 Mn3 O17 92.91(15) . . ?
O19 Mn3 O17 91.98(17) . . ?
O18 Mn3 O17 91.67(17) . . ?
O15 Mn3 O16 87.42(16) . . ?
O9 Mn3 O16 82.56(16) . . ?
O19 Mn3 O16 87.71(18) . . ?
O18 Mn3 O16 92.89(18) . . ?
O17 Mn3 O16 175.40(15) . . ?
O15 Mn3 Mn1 42.08(11) . . ?
O9 Mn3 Mn1 42.60(11) . . ?
O19 Mn3 Mn1 137.29(13) . . ?
O18 Mn3 Mn1 134.57(13) . . ?
O17 Mn3 Mn1 99.52(11) . . ?
O16 Mn3 Mn1 77.70(11) . . ?
O4 Mn4 O5 84.12(15) . . ?
O4 Mn4 O1 174.89(19) . . ?
O5 Mn4 O1 95.96(17) . . ?
O4 Mn4 O2 93.85(16) . . ?
O5 Mn4 O2 175.08(18) . . ?
O1 Mn4 O2 85.66(17) . . ?
O4 Mn4 O6 91.30(16) . . ?
O5 Mn4 O6 92.35(16) . . ?
O1 Mn4 O6 93.80(19) . . ?
O2 Mn4 O6 92.18(18) . . ?
O4 Mn4 O3 86.74(15) . . ?
O5 Mn4 O3 83.52(16) . . ?
O1 Mn4 O3 88.19(18) . . ?
O2 Mn4 O3 91.89(18) . . ?
O6 Mn4 O3 175.59(16) . . ?
O4 Mn4 Mn2 41.83(11) . . ?
O5 Mn4 Mn2 42.90(11) . . ?
O1 Mn4 Mn2 137.27(14) . . ?
O2 Mn4 Mn2 134.31(12) . . ?
O6 Mn4 Mn2 98.10(11) . . ?
O3 Mn4 Mn2 77.82(11) . . ?
O15 Mn5 O5 92.00(15) 2 . ?
O15 Mn5 O22 90.25(16) 2 . ?
O5 Mn5 O22 177.49(17) . . ?
O15 Mn5 O21 173.20(17) 2 . ?
O5 Mn5 O21 93.88(17) . . ?
O22 Mn5 O21 83.81(18) . . ?
O15 Mn5 O20 95.61(17) 2 . ?
O5 Mn5 O20 96.28(17) . . ?
O22 Mn5 O20 84.60(18) . . ?
O21 Mn5 O20 87.1(2) . . ?
O15 Mn5 O24 95.37(16) 2 . ?
O5 Mn5 O24 93.47(17) . . ?
O22 Mn5 O24 85.22(18) . . ?
O21 Mn5 O24 80.9(2) . . ?
O20 Mn5 O24 165.03(17) . . ?
O4 Mn6 O9 91.61(15) . . ?
O4 Mn6 O11 173.84(16) . . ?
O9 Mn6 O11 93.76(16) . . ?
O4 Mn6 O7 90.11(16) . . ?
O9 Mn6 O7 178.28(16) . . ?
O11 Mn6 O7 84.52(17) . . ?
O4 Mn6 O10 91.25(16) . . ?
O9 Mn6 O10 93.06(16) . . ?
O11 Mn6 O10 91.47(18) . . ?
O7 Mn6 O10 87.02(16) . . ?
O4 Mn6 O8 94.04(16) . . ?
O9 Mn6 O8 93.18(16) . . ?
O11 Mn6 O8 82.67(18) . . ?
O7 Mn6 O8 86.59(18) . . ?
O10 Mn6 O8 171.71(17) . . ?
C2 Cl1B Cl6 138(3) . 2 ?
C10 Cl5B Cl5B 153.6(10) . 2 ?
C12B Cl6 C12A 34.2(8) . . ?
C12B Cl6 Cl1B 108.3(12) . 2 ?
C12A Cl6 Cl1B 138.7(15) . 2 ?
O3 C1 O23 126.9(5) . . ?
O3 C1 C2 120.7(5) . . ?
O23 C1 C2 112.4(5) . . ?
C1 C2 Cl1B 113.9(15) . . ?
C1 C2 Cl1A 114.3(5) . . ?
Cl1B C2 Cl1A 105.7(15) . . ?
O2 C3 O7 126.8(5) . . ?
O2 C3 C4 118.8(5) . . ?
O7 C3 C4 114.4(5) . . ?
C3 C4 Cl2A 112.8(5) . . ?
C3 C4 Cl2B 112.2(6) . . ?
Cl2A C4 Cl2B 27.5(5) . . ?
O19 C5 O11 126.3(5) . . ?
O19 C5 C6 119.8(5) . . ?
O11 C5 C6 113.9(5) . . ?
C5 C6 Cl3B 113.7(8) . . ?
C5 C6 Cl3A 112.4(5) . . ?
Cl3B C6 Cl3A 7.3(9) . . ?
O22 C7 O18 126.6(5) 2 . ?
O22 C7 C8 116.2(5) 2 . ?
O18 C7 C8 117.2(5) . . ?
C7 C8 Cl4D 113.5(7) . . ?
C7 C8 Cl4A 114.2(5) . . ?
Cl4D C8 Cl4A 46.5(9) . . ?
C7 C8 Cl4B 104.6(8) . . ?
Cl4D C8 Cl4B 92.6(12) . . ?
Cl4A C8 Cl4B 46.4(8) . . ?
C7 C8 Cl4C 100.3(6) . . ?
Cl4D C8 Cl4C 30.9(8) . . ?
Cl4A C8 Cl4C 77.2(7) . . ?
Cl4B C8 Cl4C 123.5(9) . . ?
O16 C9 O14 127.2(6) . . ?
O16 C9 C10 118.1(6) . . ?
O14 C9 C10 114.7(6) . . ?
C9 C10 Cl5A 111.8(6) . . ?
C9 C10 Cl5E 129.2(10) . . ?
Cl5A C10 Cl5E 84.0(9) . . ?
C9 C10 Cl5B 118.6(8) . . ?
Cl5A C10 Cl5B 82.6(9) . . ?
Cl5E C10 Cl5B 111.0(11) . . ?
C9 C10 Cl5D 116.7(13) . . ?
Cl5A C10 Cl5D 57.8(11) . . ?
Cl5E C10 Cl5D 112.4(14) . . ?
Cl5B C10 Cl5D 26.3(10) . . ?
C9 C10 Cl5C 113.2(13) . . ?
Cl5A C10 Cl5C 106.3(11) . . ?
Cl5E C10 Cl5C 107.1(15) . . ?
Cl5B C10 Cl5C 24.4(8) . . ?
Cl5D C10 Cl5C 50.6(13) . . ?
O10 C11 O17 127.1(6) . . ?
O10 C11 C12A 116.1(8) . . ?
O17 C11 C12A 113.4(7) . . ?
O10 C11 C12B 118.2(8) . . ?
O17 C11 C12B 111.2(8) . . ?
C12A C11 C12B 40.1(11) . . ?
C11 C12A Cl6 105.7(11) . . ?
C11 C12B Cl6 117.4(10) . . ?
O21 C13 O1 127.4(6) . . ?
O21 C13 C14 115.0(6) . . ?
O1 C13 C14 117.5(6) . . ?
Cl7B C14 C13 122.0(11) . . ?
Cl7B C14 Cl7C 56.8(13) . . ?
C13 C14 Cl7C 123.2(11) . . ?
Cl7B C14 Cl7A 83.5(8) . . ?
C13 C14 Cl7A 115.7(6) . . ?
Cl7C C14 Cl7A 120.0(11) . . ?
O6 C15 O20 127.5(6) . . ?
O6 C15 C16 121.4(6) . . ?
O20 C15 C16 111.1(6) . . ?
C15 C16 Cl8B 117.8(7) . . ?
C15 C16 Cl8A 112.8(6) . . ?
Cl8B C16 Cl8A 17.8(6) . . ?
C13 O1 Mn4 130.2(4) . . ?
C3 O2 Mn4 131.8(4) . . ?
C1 O3 Mn4 122.0(3) . . ?
Mn2 O4 Mn6 133.80(19) . . ?
Mn2 O4 Mn4 95.73(16) . . ?
Mn6 O4 Mn4 129.4(2) . . ?
Mn5 O5 Mn2 132.7(2) . . ?
Mn5 O5 Mn4 122.47(19) . . ?
Mn2 O5 Mn4 93.81(16) . . ?
C15 O6 Mn4 131.4(4) . . ?
C3 O7 Mn6 127.5(4) . . ?
Mn6 O8 H81 109.5 . . ?
Mn6 O8 H82 131.6 . . ?
H81 O8 H82 96.1 . . ?
Mn1 O9 Mn3 94.35(16) . . ?
Mn1 O9 Mn6 132.46(19) . . ?
Mn3 O9 Mn6 122.23(19) . . ?
C11 O10 Mn6 129.6(4) . . ?
C5 O11 Mn6 135.3(4) . . ?
Mn1 O12 Mn2 95.31(16) . 2 ?
Mn1 O12 Mn2 94.74(15) . . ?
Mn2 O12 Mn2 100.44(16) 2 . ?
Mn2 O13 Mn1 95.21(15) . . ?
Mn2 O13 Mn1 94.54(15) . 2 ?
Mn1 O13 Mn1 100.46(15) . 2 ?
C9 O14 Mn1 124.0(4) . . ?
Mn1 O15 Mn3 95.44(16) . . ?
Mn1 O15 Mn5 134.2(2) . 2 ?
Mn3 O15 Mn5 128.56(19) . 2 ?
C9 O16 Mn3 122.3(4) . . ?
C11 O17 Mn3 129.9(4) . . ?
C7 O18 Mn3 132.5(4) . . ?
C5 O19 Mn3 130.1(4) . . ?
C15 O20 Mn5 129.6(4) . . ?
C13 O21 Mn5 134.1(4) . . ?
C7 O22 Mn5 128.8(4) 2 . ?
C1 O23 Mn2 124.9(4) . . ?
Cl9 C17 Cl10 109.9(6) . . ?
C17 Cl9 O28 103.8(12) . . ?

loop_
_geom_bond_atom_site_label_1
_geom_bond_atom_site_label_2
_geom_bond_distance
_geom_bond_site_symmetry_2
_geom_bond_publ_flag
Mn1 O15 1.863(3) . ?
Mn1 O9 1.879(4) . ?
Mn1 O12 1.893(4) . ?
Mn1 O13 1.909(3) . ?
Mn1 O14 1.912(4) . ?
Mn1 O13 1.935(4) 2 ?
Mn1 Mn3 2.7677(11) . ?
Mn1 Mn2 2.8113(11) . ?
Mn1 Mn2 2.8154(11) 2 ?
Mn1 Mn1 2.9552(15) 2 ?
Mn2 O4 1.861(4) . ?
Mn2 O5 1.895(4) . ?
Mn2 O13 1.897(4) . ?
Mn2 O23 1.912(4) . ?
Mn2 O12 1.917(4) 2 ?
Mn2 O12 1.928(3) . ?
Mn2 Mn4 2.7770(11) . ?
Mn2 Mn1 2.8154(11) 2 ?
Mn2 Mn2 2.9548(15) 2 ?
Mn3 O15 1.878(4) . ?
Mn3 O9 1.895(3) . ?
Mn3 O19 1.938(4) . ?
Mn3 O18 1.939(4) . ?
Mn3 O17 2.180(4) . ?
Mn3 O16 2.235(4) . ?
Mn4 O4 1.883(3) . ?
Mn4 O5 1.908(4) . ?
Mn4 O1 1.925(4) . ?
Mn4 O2 1.941(4) . ?
Mn4 O6 2.201(4) . ?
Mn4 O3 2.240(4) . ?
Mn5 O15 1.887(4) 2 ?
Mn5 O5 1.891(4) . ?
Mn5 O22 1.983(4) . ?
Mn5 O21 1.988(4) . ?
Mn5 O20 2.124(4) . ?
Mn5 O24 2.195(5) . ?
Mn6 O4 1.871(4) . ?
Mn6 O9 1.918(4) . ?
Mn6 O11 1.963(4) . ?
Mn6 O7 1.993(4) . ?
Mn6 O10 2.121(4) . ?
Mn6 O8 2.151(4) . ?
Cl1A C2 1.745(7) . ?
Cl1B C2 1.71(2) . ?
Cl1B Cl6 2.41(5) 2 ?
Cl2A C4 1.752(7) . ?
Cl2B C4 1.762(11) . ?
Cl3A C6 1.793(10) . ?
Cl3B C6 1.750(14) . ?
Cl4A C8 1.738(9) . ?
Cl4B C8 1.812(16) . ?
Cl4C C8 1.886(12) . ?
Cl4D C8 1.647(13) . ?
Cl5A C10 1.636(9) . ?
Cl5B C10 1.683(15) . ?
Cl5B Cl5B 2.11(3) 2 ?
Cl5C C10 1.713(18) . ?
Cl5D C10 1.696(17) . ?
Cl5E C10 1.636(16) . ?
Cl6 C12B 1.627(17) . ?
Cl6 C12A 1.915(19) . ?
Cl6 Cl1B 2.41(5) 2 ?
Cl7A C14 1.713(9) . ?
Cl7B C14 1.486(14) . ?
Cl7C C14 1.654(17) . ?
Cl8A C16 1.776(10) . ?
Cl8B C16 1.738(14) . ?
C1 O3 1.244(7) . ?
C1 O23 1.286(7) . ?
C1 C2 1.504(8) . ?
C3 O2 1.256(7) . ?
C3 O7 1.267(7) . ?
C3 C4 1.513(8) . ?
C5 O19 1.248(7) . ?
C5 O11 1.258(7) . ?
C5 C6 1.512(8) . ?
C7 O22 1.251(7) 2 ?
C7 O18 1.259(7) . ?
C7 C8 1.508(8) . ?
C9 O16 1.229(8) . ?
C9 O14 1.289(7) . ?
C9 C10 1.501(9) . ?
C11 O10 1.247(7) . ?
C11 O17 1.257(7) . ?
C11 C12A 1.533(16) . ?
C11 C12B 1.601(17) . ?
C13 O21 1.236(8) . ?
C13 O1 1.263(8) . ?
C13 C14 1.486(9) . ?
C15 O6 1.246(8) . ?
C15 O20 1.258(8) . ?
C15 C16 1.533(10) . ?
O8 H81 0.8200 . ?
O8 H82 0.8994 . ?
O12 Mn2 1.917(4) 2 ?
O13 Mn1 1.935(4) 2 ?
O15 Mn5 1.887(4) 2 ?
O22 C7 1.251(7) 2 ?
O28 Cl9 2.03(3) . ?
C17 Cl9 1.766(9) . ?
C17 Cl10 1.771(10) . ?
